data_2240173
loop_
_publ_author_name
'Ezemobi, Fortune'
'North, Henry'
'Scott, Kenneth R.'
'Wutoh, Anthohy K.'
'Butcher, Ray J.'

_publ_section_title
;
 Crystal structures of 2-methoxyisoindoline-1,3-dione,
 1,3-dioxoisoindolin-2-yl methyl carbonate and
 1,3-dioxo-2,3-dihydro-1H-benzo[de]isoquinolin-2-yl methyl carbonate:
 three anticonvulsant compounds
;
_journal_issue 12
_journal_name_full 'Acta Crystallographica Section E Structure Reports Online'
_journal_page_first 456
_journal_paper_doi 10.1107/S1600536814023769
_journal_volume 70
_journal_year 2014
_chemical_formula_iupac 'C10 H7 N O5'
_chemical_formula_moiety 'C10 H7 N O5'
_chemical_formula_sum 'C10 H7 N O5'
_chemical_formula_weight 221.17
_chemical_name_systematic
;
1,3-Dioxoisoindolin-2-yl methyl carbonate
;
_space_group_crystal_system triclinic
_space_group_IT_number 2
_space_group_name_Hall '-P 1'
_space_group_name_H-M_alt 'P -1'
_symmetry_space_group_name_Hall '-P 1'
_symmetry_space_group_name_H-M 'P -1'
_atom_sites_solution_hydrogens geom
_audit_creation_method SHELXL-2013
_cell_angle_alpha 98.884(4)
_cell_angle_beta 96.159(4)
_cell_angle_gamma 93.009(4)
_cell_formula_units_Z 4
_cell_length_a 7.0363(4)
_cell_length_b 11.0082(5)
_cell_length_c 12.4239(6)
_cell_measurement_reflns_used 4882
_cell_measurement_temperature 123(2)
_cell_measurement_theta_max 76.2090
_cell_measurement_theta_min 3.6380
_cell_volume 942.95(8)
_computing_cell_refinement
;
CrysAlis PRO (Agilent, 2012)
;
_computing_data_collection
;
CrysAlis PRO (Agilent, 2012)
;
_computing_data_reduction
;
CrysAlis PRO (Agilent, 2012)
;
_computing_molecular_graphics
;
SHELXTL (Sheldrick, 2008)
;
_computing_publication_material
;
SHELXTL (Sheldrick, 2008)
;
_computing_structure_refinement
;
SHELXL2013 (Sheldrick, 2008)
;
_computing_structure_solution
;
SHELXS2013 (Sheldrick, 2008)
;
_diffrn_ambient_temperature 123(2)
_diffrn_detector_area_resol_mean 5.3250
_diffrn_measured_fraction_theta_full 0.994
_diffrn_measured_fraction_theta_max 0.960
_diffrn_measurement_device_type 'SuperNova (Dual, Cu at zero, Atlas)'
_diffrn_measurement_method '\w scans'
_diffrn_radiation_type CuK\a
_diffrn_radiation_wavelength 1.54184
_diffrn_reflns_av_R_equivalents 0.0177
_diffrn_reflns_limit_h_max 8
_diffrn_reflns_limit_h_min -6
_diffrn_reflns_limit_k_max 13
_diffrn_reflns_limit_k_min -12
_diffrn_reflns_limit_l_max 15
_diffrn_reflns_limit_l_min -15
_diffrn_reflns_number 6437
_diffrn_reflns_theta_full 67.500
_diffrn_reflns_theta_max 76.670
_diffrn_reflns_theta_min 3.626
_exptl_absorpt_coefficient_mu 1.101
_exptl_absorpt_correction_T_max 1.00000
_exptl_absorpt_correction_T_min 0.80740
_exptl_absorpt_correction_type multi-scan
_exptl_absorpt_process_details
;
(CrysAlis PRO; Agilent, 2012)
;
_exptl_crystal_colour
;
colorless
;
_exptl_crystal_density_diffrn 1.558
_exptl_crystal_description
;
prism
;
_exptl_crystal_F_000 456
_exptl_crystal_size_max 0.35
_exptl_crystal_size_mid 0.25
_exptl_crystal_size_min 0.08
_refine_diff_density_max 0.286
_refine_diff_density_min -0.206
_refine_ls_extinction_method none
_refine_ls_goodness_of_fit_ref 1.064
_refine_ls_hydrogen_treatment constr
_refine_ls_matrix_type full
_refine_ls_number_parameters 291
_refine_ls_number_reflns 3803
_refine_ls_number_restraints 0
_refine_ls_restrained_S_all 1.064
_refine_ls_R_factor_all 0.0360
_refine_ls_R_factor_gt 0.0332
_refine_ls_shift/su_max 0.000
_refine_ls_shift/su_mean 0.000
_refine_ls_structure_factor_coef Fsqd
_refine_ls_weighting_details 'w=1/[\s^2^(Fo^2^)+(0.0493P)^2^+0.2145P] where P=(Fo^2^+2Fc^2^)/3'
_refine_ls_weighting_scheme calc
_refine_ls_wR_factor_gt 0.0867
_refine_ls_wR_factor_ref 0.0887
_reflns_number_gt 3516
_reflns_number_total 3803
_reflns_threshold_expression I>2\s(I)
_cod_data_source_file su2795sup1.cif
_cod_data_source_block 2
_cod_database_code 2240173
_cod_database_fobs_code 2240173
_shelx_space_group_comment
;
The symmetry employed for this shelxl refinement is uniquely defined
by the following loop, which should always be used as a source of
symmetry information in preference to the above space-group names.
They are only intended as comments.
;
_shelxl_version_number .2013

loop_
_space_group_symop_operation_xyz
'x, y, z'
'-x, -y, -z'

loop_
_atom_site_type_symbol
_atom_site_label
_atom_site_fract_x
_atom_site_fract_y
_atom_site_fract_z
_atom_site_U_iso_or_equiv
_atom_site_adp_type
_atom_site_calc_flag
_atom_site_occupancy
O O1A 0.58069(12) 0.94400(7) -0.10814(7) 0.02474(19) Uani d 1
O O2A 0.70600(12) 0.59365(8) 0.03549(7) 0.02446(19) Uani d 1
O O3A 0.71408(11) 0.85375(7) 0.08575(6) 0.02145(18) Uani d 1
O O4A 0.45369(12) 0.79308(7) 0.16556(7) 0.02328(18) Uani d 1
O O5A 0.69506(12) 0.92945(8) 0.25353(7) 0.02361(18) Uani d 1
N N1A 0.62655(14) 0.78226(9) -0.01005(8) 0.0207(2) Uani d 1
C C1A 0.57541(15) 0.83540(10) -0.10425(9) 0.0194(2) Uani d 1
C C2A 0.52332(15) 0.72621(10) -0.19136(9) 0.0191(2) Uani d 1
C C3A 0.44765(16) 0.72094(11) -0.29960(9) 0.0224(2) Uani d 1
H H3AA 0.4198 0.7936 -0.3289 0.027 Uiso calc 1
C C4A 0.41381(17) 0.60441(12) -0.36426(10) 0.0256(2) Uani d 1
H H4AA 0.3617 0.5976 -0.4389 0.031 Uiso calc 1
C C5A 0.45539(17) 0.49821(11) -0.32085(10) 0.0255(2) Uani d 1
H H5AA 0.4321 0.4202 -0.3667 0.031 Uiso calc 1
C C6A 0.53058(16) 0.50392(11) -0.21126(10) 0.0226(2) Uani d 1
H H6AA 0.5582 0.4315 -0.1815 0.027 Uiso calc 1
C C7A 0.56299(15) 0.61941(10) -0.14801(9) 0.0190(2) Uani d 1
C C8A 0.64135(15) 0.65422(10) -0.03083(9) 0.0191(2) Uani d 1
C C9A 0.60062(16) 0.85373(10) 0.17055(9) 0.0194(2) Uani d 1
C C10A 0.6040(2) 0.94039(12) 0.35373(10) 0.0295(3) Uani d 1
H H10A 0.6854 0.9950 0.4124 0.044 Uiso calc 1
H H10B 0.5859 0.8588 0.3749 0.044 Uiso calc 1
H H10C 0.4793 0.9747 0.3415 0.044 Uiso calc 1
O O1B -0.08991(12) 0.51108(8) 0.60519(7) 0.02492(19) Uani d 1
O O2B -0.11026(13) 0.93213(8) 0.64789(7) 0.0288(2) Uani d 1
O O3B -0.16633(12) 0.71284(8) 0.49226(6) 0.02337(18) Uani d 1
O O4B 0.14891(12) 0.77011(8) 0.48293(7) 0.02594(19) Uani d 1
O O5B -0.07693(12) 0.72731(8) 0.33471(6) 0.02271(18) Uani d 1
N N1B -0.11179(15) 0.72022(9) 0.60321(8) 0.0242(2) Uani d 1
C C1B -0.06927(15) 0.61621(10) 0.65099(9) 0.0192(2) Uani d 1
C C2B -0.00046(15) 0.66970(10) 0.76699(9) 0.0184(2) Uani d 1
C C3B 0.06678(16) 0.61061(10) 0.85235(9) 0.0204(2) Uani d 1
H H3BA 0.0703 0.5235 0.8430 0.025 Uiso calc 1
C C4B 0.12944(16) 0.68463(11) 0.95314(9) 0.0229(2) Uani d 1
H H4BA 0.1772 0.6470 1.0135 0.027 Uiso calc 1
C C5B 0.12339(16) 0.81246(11) 0.96696(9) 0.0232(2) Uani d 1
H H5BA 0.1673 0.8603 1.0364 0.028 Uiso calc 1
C C6B 0.05364(16) 0.87132(10) 0.88024(9) 0.0215(2) Uani d 1
H H6BA 0.0482 0.9583 0.8894 0.026 Uiso calc 1
C C7B -0.00701(15) 0.79761(10) 0.78058(9) 0.0194(2) Uani d 1
C C8B -0.08039(16) 0.83365(10) 0.67376(9) 0.0213(2) Uani d 1
C C9B -0.00857(16) 0.74035(10) 0.43860(9) 0.0201(2) Uani d 1
C C10B 0.06721(18) 0.74950(12) 0.26295(10) 0.0269(3) Uani d 1
H H10D 0.0097 0.7306 0.1863 0.040 Uiso calc 1
H H10E 0.1729 0.6967 0.2745 0.040 Uiso calc 1
H H10F 0.1161 0.8362 0.2796 0.040 Uiso calc 1

loop_
_atom_site_aniso_label
_atom_site_aniso_U_11
_atom_site_aniso_U_22
_atom_site_aniso_U_33
_atom_site_aniso_U_12
_atom_site_aniso_U_13
_atom_site_aniso_U_23
O1A 0.0279(4) 0.0182(4) 0.0291(4) 0.0039(3) 0.0032(3) 0.0063(3)
O2A 0.0259(4) 0.0239(4) 0.0252(4) 0.0039(3) 0.0015(3) 0.0092(3)
O3A 0.0221(4) 0.0214(4) 0.0190(4) -0.0023(3) -0.0001(3) 0.0006(3)
O4A 0.0230(4) 0.0202(4) 0.0266(4) 0.0001(3) 0.0024(3) 0.0045(3)
O5A 0.0266(4) 0.0226(4) 0.0199(4) 0.0007(3) -0.0017(3) 0.0016(3)
N1A 0.0254(5) 0.0175(5) 0.0178(4) 0.0002(4) -0.0014(4) 0.0016(4)
C1A 0.0164(5) 0.0207(5) 0.0223(5) 0.0033(4) 0.0037(4) 0.0057(4)
C2A 0.0158(5) 0.0204(5) 0.0217(5) 0.0021(4) 0.0038(4) 0.0039(4)
C3A 0.0191(5) 0.0265(6) 0.0228(5) 0.0030(4) 0.0024(4) 0.0071(4)
C4A 0.0208(5) 0.0336(6) 0.0212(5) 0.0009(5) 0.0017(4) 0.0012(5)
C5A 0.0226(5) 0.0251(6) 0.0266(6) -0.0011(4) 0.0047(4) -0.0029(5)
C6A 0.0209(5) 0.0199(5) 0.0270(6) 0.0008(4) 0.0055(4) 0.0024(4)
C7A 0.0163(5) 0.0202(5) 0.0210(5) 0.0011(4) 0.0040(4) 0.0039(4)
C8A 0.0167(5) 0.0181(5) 0.0235(5) 0.0010(4) 0.0042(4) 0.0047(4)
C9A 0.0219(5) 0.0161(5) 0.0206(5) 0.0046(4) -0.0001(4) 0.0046(4)
C10A 0.0387(7) 0.0284(6) 0.0210(5) 0.0059(5) 0.0034(5) 0.0019(5)
O1B 0.0289(4) 0.0194(4) 0.0248(4) 0.0009(3) 0.0027(3) -0.0011(3)
O2B 0.0352(5) 0.0208(4) 0.0308(4) 0.0050(3) 0.0000(4) 0.0070(3)
O3B 0.0251(4) 0.0280(4) 0.0163(4) -0.0002(3) -0.0002(3) 0.0039(3)
O4B 0.0239(4) 0.0249(4) 0.0272(4) 0.0005(3) -0.0025(3) 0.0027(3)
O5B 0.0236(4) 0.0258(4) 0.0192(4) 0.0026(3) 0.0009(3) 0.0058(3)
N1B 0.0348(5) 0.0211(5) 0.0156(4) 0.0012(4) -0.0006(4) 0.0023(4)
C1B 0.0169(5) 0.0207(5) 0.0205(5) 0.0012(4) 0.0040(4) 0.0032(4)
C2B 0.0155(5) 0.0193(5) 0.0201(5) 0.0006(4) 0.0035(4) 0.0015(4)
C3B 0.0184(5) 0.0195(5) 0.0241(5) 0.0018(4) 0.0037(4) 0.0046(4)
C4B 0.0196(5) 0.0283(6) 0.0214(5) 0.0031(4) 0.0022(4) 0.0054(4)
C5B 0.0195(5) 0.0275(6) 0.0211(5) 0.0010(4) 0.0023(4) -0.0009(4)
C6B 0.0196(5) 0.0194(5) 0.0244(5) 0.0010(4) 0.0044(4) -0.0006(4)
C7B 0.0167(5) 0.0205(5) 0.0214(5) 0.0017(4) 0.0037(4) 0.0035(4)
C8B 0.0203(5) 0.0205(5) 0.0227(5) 0.0013(4) 0.0029(4) 0.0021(4)
C9B 0.0237(5) 0.0154(5) 0.0209(5) 0.0034(4) 0.0000(4) 0.0033(4)
C10B 0.0300(6) 0.0279(6) 0.0248(6) 0.0036(5) 0.0079(5) 0.0062(5)

loop_
_atom_type_symbol
_atom_type_description
_atom_type_scat_dispersion_real
_atom_type_scat_dispersion_imag
_atom_type_scat_source
C C 0.0181 0.0091 'International Tables Vol C Tables 4.2.6.8 and 6.1.1.4'
H H 0.0000 0.0000 'International Tables Vol C Tables 4.2.6.8 and 6.1.1.4'
N N 0.0311 0.0180 'International Tables Vol C Tables 4.2.6.8 and 6.1.1.4'
O O 0.0492 0.0322 'International Tables Vol C Tables 4.2.6.8 and 6.1.1.4'

loop_
_geom_angle_atom_site_label_1
_geom_angle_atom_site_label_2
_geom_angle_atom_site_label_3
_geom_angle
N1A O3A C9A 111.33(8)
C9A O5A C10A 114.27(9)
O3A N1A C8A 121.52(9)
O3A N1A C1A 120.85(9)
C8A N1A C1A 114.42(9)
O1A C1A N1A 125.64(11)
O1A C1A C2A 131.20(10)
N1A C1A C2A 103.13(9)
C3A C2A C7A 121.36(11)
C3A C2A C1A 129.54(10)
C7A C2A C1A 109.10(9)
C2A C3A C4A 117.42(11)
C2A C3A H3AA 121.3
C4A C3A H3AA 121.3
C5A C4A C3A 120.97(11)
C5A C4A H4AA 119.5
C3A C4A H4AA 119.5
C4A C5A C6A 121.41(11)
C4A C5A H5AA 119.3
C6A C5A H5AA 119.3
C7A C6A C5A 117.16(11)
C7A C6A H6AA 121.4
C5A C6A H6AA 121.4
C6A C7A C2A 121.67(11)
C6A C7A C8A 129.38(10)
C2A C7A C8A 108.95(9)
O2A C8A N1A 124.89(11)
O2A C8A C7A 131.55(11)
N1A C8A C7A 103.55(9)
O4A C9A O5A 129.96(11)
O4A C9A O3A 125.15(10)
O5A C9A O3A 104.85(9)
O5A C10A H10A 109.5
O5A C10A H10B 109.5
H10A C10A H10B 109.5
O5A C10A H10C 109.5
H10A C10A H10C 109.5
H10B C10A H10C 109.5
N1B O3B C9B 110.40(9)
C9B O5B C10B 113.62(9)
O3B N1B C1B 122.20(9)
O3B N1B C8B 121.91(9)
C1B N1B C8B 115.69(9)
O1B C1B N1B 125.87(10)
O1B C1B C2B 131.10(10)
N1B C1B C2B 103.02(9)
C3B C2B C7B 121.65(10)
C3B C2B C1B 129.07(10)
C7B C2B C1B 109.26(9)
C2B C3B C4B 117.10(10)
C2B C3B H3BA 121.5
C4B C3B H3BA 121.5
C5B C4B C3B 121.40(10)
C5B C4B H4BA 119.3
C3B C4B H4BA 119.3
C4B C5B C6B 121.06(11)
C4B C5B H5BA 119.5
C6B C5B H5BA 119.5
C7B C6B C5B 117.24(11)
C7B C6B H6BA 121.4
C5B C6B H6BA 121.4
C6B C7B C2B 121.55(10)
C6B C7B C8B 129.39(10)
C2B C7B C8B 109.03(10)
O2B C8B N1B 125.16(11)
O2B C8B C7B 131.84(11)
N1B C8B C7B 103.00(9)
O4B C9B O5B 130.60(11)
O4B C9B O3B 124.73(10)
O5B C9B O3B 104.66(9)
O5B C10B H10D 109.5
O5B C10B H10E 109.5
H10D C10B H10E 109.5
O5B C10B H10F 109.5
H10D C10B H10F 109.5
H10E C10B H10F 109.5

loop_
_geom_bond_atom_site_label_1
_geom_bond_atom_site_label_2
_geom_bond_distance
O1A C1A 1.2027(14)
O2A C8A 1.2048(14)
O3A N1A 1.3849(12)
O3A C9A 1.3885(14)
O4A C9A 1.1914(15)
O5A C9A 1.3148(14)
O5A C10A 1.4517(15)
N1A C8A 1.4045(14)
N1A C1A 1.4087(14)
C1A C2A 1.4891(15)
C2A C3A 1.3837(15)
C2A C7A 1.3956(15)
C3A C4A 1.3986(17)
C3A H3AA 0.9500
C4A C5A 1.3928(18)
C4A H4AA 0.9500
C5A C6A 1.3975(17)
C5A H5AA 0.9500
C6A C7A 1.3815(16)
C6A H6AA 0.9500
C7A C8A 1.4845(15)
C10A H10A 0.9800
C10A H10B 0.9800
C10A H10C 0.9800
O1B C1B 1.2023(14)
O2B C8B 1.1998(15)
O3B N1B 1.3794(12)
O3B C9B 1.3980(14)
O4B C9B 1.1890(15)
O5B C9B 1.3116(14)
O5B C10B 1.4555(14)
N1B C1B 1.4002(15)
N1B C8B 1.4027(15)
C1B C2B 1.4888(15)
C2B C3B 1.3817(16)
C2B C7B 1.3958(15)
C3B C4B 1.3982(16)
C3B H3BA 0.9500
C4B C5B 1.3945(17)
C4B H4BA 0.9500
C5B C6B 1.3989(17)
C5B H5BA 0.9500
C6B C7B 1.3833(16)
C6B H6BA 0.9500
C7B C8B 1.4908(15)
C10B H10D 0.9800
C10B H10E 0.9800
C10B H10F 0.9800

loop_
_geom_hbond_atom_site_label_D
_geom_hbond_atom_site_label_H
_geom_hbond_atom_site_label_A
_geom_hbond_site_symmetry_A
_geom_hbond_distance_DH
_geom_hbond_distance_HA
_geom_hbond_distance_DA
_geom_hbond_angle_DHA
C5A H5AA O3B 2_565 0.95 2.54 3.3341(15) 141
C6A H6AA O4A 2_665 0.95 2.51 3.4091(15) 158
C3B H3BA O2A 2_666 0.95 2.59 3.2281(14) 125
C6B H6BA O3A 2_676 0.95 2.55 3.3086(14) 137
C10B H10F O2B 2_576 0.98 2.57 3.4956(16) 157

loop_
_geom_torsion_atom_site_label_1
_geom_torsion_atom_site_label_2
_geom_torsion_atom_site_label_3
_geom_torsion_atom_site_label_4
_geom_torsion
C9A O3A N1A C8A -84.35(12)
C9A O3A N1A C1A 117.04(10)
O3A N1A C1A O1A -8.90(17)
C8A N1A C1A O1A -168.93(10)
O3A N1A C1A C2A 169.42(9)
C8A N1A C1A C2A 9.39(12)
O1A C1A C2A C3A -7.3(2)
N1A C1A C2A C3A 174.49(11)
O1A C1A C2A C7A 172.60(11)
N1A C1A C2A C7A -5.58(11)
C7A C2A C3A C4A -0.50(16)
C1A C2A C3A C4A 179.42(10)
C2A C3A C4A C5A -0.12(17)
C3A C4A C5A C6A 0.57(18)
C4A C5A C6A C7A -0.38(17)
C5A C6A C7A C2A -0.24(16)
C5A C6A C7A C8A -179.74(10)
C3A C2A C7A C6A 0.70(17)
C1A C2A C7A C6A -179.24(10)
C3A C2A C7A C8A -179.71(10)
C1A C2A C7A C8A 0.35(12)
O3A N1A C8A O2A 10.35(17)
C1A N1A C8A O2A 170.23(10)
O3A N1A C8A C7A -169.10(9)
C1A N1A C8A C7A -9.22(12)
C6A C7A C8A O2A 5.2(2)
C2A C7A C8A O2A -174.35(11)
C6A C7A C8A N1A -175.40(11)
C2A C7A C8A N1A 5.05(11)
C10A O5A C9A O4A -0.38(17)
C10A O5A C9A O3A -178.02(8)
N1A O3A C9A O4A 5.52(14)
N1A O3A C9A O5A -176.69(8)
C9B O3B N1B C1B -96.65(12)
C9B O3B N1B C8B 78.04(12)
O3B N1B C1B O1B -6.58(18)
C8B N1B C1B O1B 178.42(11)
O3B N1B C1B C2B 174.59(9)
C8B N1B C1B C2B -0.41(13)
O1B C1B C2B C3B 3.3(2)
N1B C1B C2B C3B -178.00(11)
O1B C1B C2B C7B -178.47(11)
N1B C1B C2B C7B 0.27(12)
C7B C2B C3B C4B -0.42(16)
C1B C2B C3B C4B 177.66(10)
C2B C3B C4B C5B 0.31(16)
C3B C4B C5B C6B 0.19(17)
C4B C5B C6B C7B -0.57(16)
C5B C6B C7B C2B 0.46(16)
C5B C6B C7B C8B -177.49(11)
C3B C2B C7B C6B 0.03(16)
C1B C2B C7B C6B -178.39(10)
C3B C2B C7B C8B 178.36(10)
C1B C2B C7B C8B -0.06(12)
O3B N1B C8B O2B 5.73(18)
C1B N1B C8B O2B -179.25(11)
O3B N1B C8B C7B -174.64(9)
C1B N1B C8B C7B 0.37(13)
C6B C7B C8B O2B -2.4(2)
C2B C7B C8B O2B 179.42(12)
C6B C7B C8B N1B 177.99(11)
C2B C7B C8B N1B -0.17(12)
C10B O5B C9B O4B 2.22(17)
C10B O5B C9B O3B -178.74(8)
N1B O3B C9B O4B -2.43(15)
N1B O3B C9B O5B 178.46(8)
